data_7006112
loop_
_publ_author_name
'Clarke, Deborah A.'
'Miller, Philip W.'
'Long, Nicholas J.'
'White, Andrew J. P.'

_publ_section_title
;
 Steric control over the formation of cis and trans bis-chelated
 palladium(II) complexes using a new series of flexible N,P
 pyridyl-phosphine ligands.
;
_journal_issue 40
_journal_name_full 'Dalton transactions (Cambridge, England : 2003)'
_journal_page_first 4556
_journal_page_last 4564
_journal_paper_doi 10.1039/b709032c
_journal_year 2007
_chemical_formula_moiety 'C38 H62 Cl2 N4 P2 Pd'
_chemical_formula_sum 'C38 H62 Cl2 N4 P2 Pd'
_chemical_formula_weight 814.16
_chemical_name_systematic
;
?
;
_space_group_IT_number 15
_symmetry_cell_setting monoclinic
_symmetry_space_group_name_Hall '-C 2yc'
_symmetry_space_group_name_H-M 'C 1 2/c 1'
_atom_sites_solution_hydrogens geom
_atom_sites_solution_primary direct
_atom_sites_solution_secondary difmap
_audit_creation_method SHELXL-97
_cell_angle_alpha 90.00
_cell_angle_beta 104.668(12)
_cell_angle_gamma 90.00
_cell_formula_units_Z 4
_cell_length_a 21.171(4)
_cell_length_b 20.345(4)
_cell_length_c 9.4447(8)
_cell_measurement_reflns_used 15930
_cell_measurement_temperature 173(2)
_cell_measurement_theta_max 31.9904
_cell_measurement_theta_min 3.8892
_cell_volume 3935.5(11)
_computing_cell_refinement
;
CrysAlis RED, Oxford Diffraction Ltd.,
Version 1.171.29.2 (release 20-01-2006 CrysAlis171 .NET)
(compiled Jan 20 2006,12:36:28)
;
_computing_data_collection
;
CrysAlis RED, Oxford Diffraction Ltd.,
Version 1.171.29.2 (release 20-01-2006 CrysAlis171 .NET)
(compiled Jan 20 2006,12:36:28)
;
_computing_data_reduction
;
CrysAlis RED, Oxford Diffraction Ltd.,
Version 1.171.29.2 (release 20-01-2006 CrysAlis171 .NET)
(compiled Jan 20 2006,12:36:28)
;
_computing_molecular_graphics 'Bruker SHELXTL'
_computing_publication_material 'Bruker SHELXTL'
_computing_structure_refinement 'SHELXL-97 (Sheldrick, 1997)'
_computing_structure_solution 'SHELXS-97 (Sheldrick, 1990)'
_diffrn_ambient_temperature 173(2)
_diffrn_detector_area_resol_mean 15.9863
_diffrn_measured_fraction_theta_full 0.938
_diffrn_measured_fraction_theta_max 0.938
_diffrn_measurement_device_type 'OD Xcalibur 3'
_diffrn_measurement_method 'omega scans'
_diffrn_radiation_monochromator graphite
_diffrn_radiation_source 'Enhance (Mo) X-ray Source'
_diffrn_radiation_type MoK\a
_diffrn_radiation_wavelength 0.71073
_diffrn_reflns_av_R_equivalents 0.0300
_diffrn_reflns_av_sigmaI/netI 0.0303
_diffrn_reflns_limit_h_max 30
_diffrn_reflns_limit_h_min -31
_diffrn_reflns_limit_k_max 28
_diffrn_reflns_limit_k_min -30
_diffrn_reflns_limit_l_max 13
_diffrn_reflns_limit_l_min -13
_diffrn_reflns_number 28365
_diffrn_reflns_theta_full 32.06
_diffrn_reflns_theta_max 32.06
_diffrn_reflns_theta_min 3.90
_exptl_absorpt_coefficient_mu 0.721
_exptl_absorpt_correction_T_max 1.01999
_exptl_absorpt_correction_T_min 0.98522
_exptl_absorpt_correction_type multi-scan
_exptl_absorpt_process_details
;
CrysAlis RED, Oxford Diffraction Ltd.,
Version 1.171.29.2 (release 20-01-2006 CrysAlis171 .NET)
(compiled Jan 20 2006,12:36:28)
Empirical absorption correction using spherical harmonics,
implemented in SCALE3 ABSPACK scaling algorithm.
;
_exptl_crystal_colour Yellow
_exptl_crystal_density_diffrn 1.374
_exptl_crystal_density_method 'not measured'
_exptl_crystal_description needles
_exptl_crystal_F_000 1712
_exptl_crystal_size_max 0.44
_exptl_crystal_size_mid 0.08
_exptl_crystal_size_min 0.07
_refine_diff_density_max 1.204
_refine_diff_density_min -0.619
_refine_diff_density_rms 0.067
_refine_ls_extinction_method none
_refine_ls_goodness_of_fit_ref 1.048
_refine_ls_hydrogen_treatment constr
_refine_ls_matrix_type full
_refine_ls_number_parameters 214
_refine_ls_number_reflns 6437
_refine_ls_number_restraints 0
_refine_ls_restrained_S_all 1.048
_refine_ls_R_factor_all 0.0413
_refine_ls_R_factor_gt 0.0293
_refine_ls_shift/su_max 0.001
_refine_ls_shift/su_mean 0.000
_refine_ls_structure_factor_coef Fsqd
_refine_ls_weighting_details 'calc w=1/[\s^2^(Fo^2^)+(0.0460P)^2^+0.0000P] where P=(Fo^2^+2Fc^2^)/3'
_refine_ls_weighting_scheme calc
_refine_ls_wR_factor_gt 0.0734
_refine_ls_wR_factor_ref 0.0756
_reflns_number_gt 4982
_reflns_number_total 6437
_reflns_threshold_expression >2sigma(I)
_cod_data_source_file b709032c.txt
_cod_data_source_block Compound_4
_cod_depositor_comments
;
The following automatic conversions were performed:
'_symmetry_cell_setting' value 'Monoclinic' changed to 'monoclinic'
according to '/home/saulius/struct/CIF-dictionaries/cif_core.dic'
dictionary named 'cif_core.dic' version 2.4.1 from 2010-06-29.

Automatic conversion script
Id: cif_fix_enum 1527 2010-12-29 10:47:43Z saulius 
;
_cod_original_cell_volume 3935.4(11)
_cod_original_sg_symbol_H-M C2/c
_cod_database_code 7006112

loop_
_symmetry_equiv_pos_as_xyz
'x, y, z'
'-x, y, -z+1/2'
'x+1/2, y+1/2, z'
'-x+1/2, y+1/2, -z+1/2'
'-x, -y, -z'
'x, -y, z-1/2'
'-x+1/2, -y+1/2, -z'
'x+1/2, -y+1/2, z-1/2'

loop_
_atom_site_label
_atom_site_type_symbol
_atom_site_fract_x
_atom_site_fract_y
_atom_site_fract_z
_atom_site_U_iso_or_equiv
_atom_site_adp_type
_atom_site_occupancy
_atom_site_symmetry_multiplicity
_atom_site_calc_flag
_atom_site_refinement_flags
_atom_site_disorder_assembly
_atom_site_disorder_group
Pd Pd 0.0000 0.280666(7) 0.7500 0.01940(5) Uani 1 2 d S . .
Cl Cl 0.078793(17) 0.29031(2) 0.96771(4) 0.03081(9) Uani 1 1 d . . .
P P 0.081945(16) 0.274559(16) 0.62472(4) 0.01839(7) Uani 1 1 d . . .
C1 C 0.05660(8) 0.23045(7) 0.44610(16) 0.0255(3) Uani 1 1 d . . .
H1A H 0.0138 0.2481 0.3911 0.031 Uiso 1 1 calc R . .
H1B H 0.0886 0.2405 0.3888 0.031 Uiso 1 1 calc R . .
N2 N 0.05110(7) 0.15964(6) 0.45552(15) 0.0318(3) Uani 1 1 d . . .
C3 C 0.08551(7) 0.11861(7) 0.38686(16) 0.0286(3) Uani 1 1 d . . .
N4 N 0.12828(7) 0.14645(7) 0.32092(16) 0.0384(3) Uani 1 1 d . . .
C5 C 0.16072(9) 0.10670(11) 0.2505(2) 0.0501(5) Uani 1 1 d . . .
H5A H 0.1908 0.1260 0.2033 0.060 Uiso 1 1 calc R . .
C6 C 0.15281(10) 0.03939(11) 0.2427(2) 0.0599(6) Uani 1 1 d . . .
H6A H 0.1763 0.0130 0.1906 0.072 Uiso 1 1 calc R . .
C7 C 0.11017(10) 0.01206(10) 0.3124(3) 0.0594(6) Uani 1 1 d . . .
H7A H 0.1039 -0.0342 0.3095 0.071 Uiso 1 1 calc R . .
C8 C 0.07613(9) 0.05061(8) 0.3868(2) 0.0416(4) Uani 1 1 d . . .
H8A H 0.0470 0.0316 0.4369 0.050 Uiso 1 1 calc R . .
C9 C -0.00028(9) 0.13321(9) 0.5152(2) 0.0397(4) Uani 1 1 d . . .
H9A H -0.0298 0.1064 0.4408 0.060 Uiso 1 1 calc R . .
H9B H -0.0248 0.1694 0.5445 0.060 Uiso 1 1 calc R . .
H9C H 0.0190 0.1059 0.6008 0.060 Uiso 1 1 calc R . .
C10 C 0.15950(7) 0.23658(7) 0.72697(15) 0.0216(3) Uani 1 1 d . . .
H10A H 0.1762 0.2648 0.8152 0.026 Uiso 1 1 calc R . .
C11 C 0.15048(7) 0.16739(7) 0.78538(17) 0.0288(3) Uani 1 1 d . . .
H11A H 0.1176 0.1690 0.8435 0.035 Uiso 1 1 calc R . .
H11B H 0.1344 0.1370 0.7022 0.035 Uiso 1 1 calc R . .
C12 C 0.21526(8) 0.14211(8) 0.88103(19) 0.0360(4) Uani 1 1 d . . .
H12A H 0.2293 0.1706 0.9683 0.043 Uiso 1 1 calc R . .
H12B H 0.2091 0.0971 0.9150 0.043 Uiso 1 1 calc R . .
C13 C 0.26788(8) 0.14128(8) 0.7980(2) 0.0387(4) Uani 1 1 d . . .
H13A H 0.2556 0.1099 0.7156 0.046 Uiso 1 1 calc R . .
H13B H 0.3096 0.1264 0.8639 0.046 Uiso 1 1 calc R . .
C14 C 0.27681(7) 0.20950(8) 0.73945(18) 0.0310(3) Uani 1 1 d . . .
H14A H 0.3095 0.2073 0.6810 0.037 Uiso 1 1 calc R . .
H14B H 0.2936 0.2397 0.8226 0.037 Uiso 1 1 calc R . .
C15 C 0.21285(7) 0.23652(8) 0.64440(16) 0.0260(3) Uani 1 1 d . . .
H15A H 0.1987 0.2093 0.5551 0.031 Uiso 1 1 calc R . .
H15B H 0.2198 0.2819 0.6139 0.031 Uiso 1 1 calc R . .
C16 C 0.10651(7) 0.35509(6) 0.56734(14) 0.0215(3) Uani 1 1 d . . .
H16A H 0.1389 0.3468 0.5085 0.026 Uiso 1 1 calc R . .
C17 C 0.14033(8) 0.39757(7) 0.69819(16) 0.0285(3) Uani 1 1 d . . .
H17A H 0.1093 0.4075 0.7580 0.034 Uiso 1 1 calc R . .
H17B H 0.1776 0.3731 0.7602 0.034 Uiso 1 1 calc R . .
C18 C 0.16480(8) 0.46181(8) 0.64688(19) 0.0362(4) Uani 1 1 d . . .
H18A H 0.1846 0.4894 0.7330 0.043 Uiso 1 1 calc R . .
H18B H 0.1991 0.4519 0.5955 0.043 Uiso 1 1 calc R . .
C19 C 0.10971(9) 0.49957(8) 0.54478(19) 0.0368(4) Uani 1 1 d . . .
H19A H 0.0784 0.5147 0.5998 0.044 Uiso 1 1 calc R . .
H19B H 0.1277 0.5388 0.5070 0.044 Uiso 1 1 calc R . .
C20 C 0.07450(9) 0.45711(8) 0.41775(17) 0.0379(4) Uani 1 1 d . . .
H20A H 0.1046 0.4464 0.3561 0.046 Uiso 1 1 calc R . .
H20B H 0.0372 0.4819 0.3568 0.046 Uiso 1 1 calc R . .
C21 C 0.04957(8) 0.39345(8) 0.46998(17) 0.0305(3) Uani 1 1 d . . .
H21A H 0.0279 0.3663 0.3845 0.037 Uiso 1 1 calc R . .
H21B H 0.0170 0.4038 0.5258 0.037 Uiso 1 1 calc R . .

loop_
_atom_site_aniso_label
_atom_site_aniso_U_11
_atom_site_aniso_U_22
_atom_site_aniso_U_33
_atom_site_aniso_U_23
_atom_site_aniso_U_13
_atom_site_aniso_U_12
Pd 0.01500(7) 0.02425(8) 0.01867(7) 0.000 0.00376(5) 0.000
Cl 0.01872(16) 0.0511(2) 0.02078(16) -0.00131(14) 0.00161(12) -0.00099(14)
P 0.01543(15) 0.02059(17) 0.01951(16) -0.00077(12) 0.00506(12) -0.00006(12)
C1 0.0264(7) 0.0264(7) 0.0249(7) -0.0050(5) 0.0086(6) -0.0025(5)
N2 0.0354(7) 0.0265(6) 0.0383(7) -0.0105(5) 0.0182(6) -0.0083(5)
C3 0.0253(7) 0.0287(7) 0.0284(7) -0.0081(6) 0.0007(6) -0.0003(6)
N4 0.0326(7) 0.0430(8) 0.0420(8) -0.0125(6) 0.0137(6) -0.0003(6)
C5 0.0328(9) 0.0656(13) 0.0533(11) -0.0190(10) 0.0136(8) 0.0056(9)
C6 0.0374(10) 0.0641(14) 0.0725(14) -0.0360(12) 0.0032(10) 0.0182(10)
C7 0.0451(11) 0.0330(10) 0.0897(16) -0.0194(10) -0.0018(11) 0.0107(8)
C8 0.0383(9) 0.0282(8) 0.0542(11) -0.0033(8) 0.0045(8) 0.0011(7)
C9 0.0404(9) 0.0366(9) 0.0473(9) -0.0115(8) 0.0204(8) -0.0147(7)
C10 0.0192(6) 0.0203(6) 0.0257(6) 0.0011(5) 0.0062(5) 0.0007(5)
C11 0.0261(7) 0.0233(7) 0.0369(8) 0.0054(6) 0.0076(6) -0.0007(5)
C12 0.0345(8) 0.0250(8) 0.0449(9) 0.0103(7) 0.0032(7) 0.0023(6)
C13 0.0271(8) 0.0300(8) 0.0545(10) 0.0026(8) 0.0020(7) 0.0087(6)
C14 0.0184(7) 0.0352(8) 0.0392(8) 0.0013(6) 0.0069(6) 0.0030(6)
C15 0.0196(7) 0.0300(7) 0.0298(7) 0.0014(6) 0.0089(6) 0.0018(5)
C16 0.0208(6) 0.0218(6) 0.0224(6) 0.0006(5) 0.0063(5) -0.0002(5)
C17 0.0323(8) 0.0228(7) 0.0256(7) 0.0012(5) -0.0018(6) -0.0013(6)
C18 0.0351(9) 0.0254(7) 0.0409(8) 0.0032(7) -0.0035(7) -0.0072(6)
C19 0.0423(9) 0.0237(7) 0.0399(8) 0.0080(6) 0.0021(7) -0.0013(7)
C20 0.0427(9) 0.0342(9) 0.0311(8) 0.0119(7) -0.0013(7) -0.0026(7)
C21 0.0286(8) 0.0292(8) 0.0276(7) 0.0052(6) -0.0040(6) -0.0021(6)

loop_
_atom_type_symbol
_atom_type_description
_atom_type_scat_dispersion_real
_atom_type_scat_dispersion_imag
_atom_type_scat_source
C C 0.0033 0.0016 'International Tables Vol C Tables 4.2.6.8 and 6.1.1.4'
H H 0.0000 0.0000 'International Tables Vol C Tables 4.2.6.8 and 6.1.1.4'
N N 0.0061 0.0033 'International Tables Vol C Tables 4.2.6.8 and 6.1.1.4'
P P 0.1023 0.0942 'International Tables Vol C Tables 4.2.6.8 and 6.1.1.4'
Cl Cl 0.1484 0.1585 'International Tables Vol C Tables 4.2.6.8 and 6.1.1.4'
Pd Pd -0.9988 1.0072 'International Tables Vol C Tables 4.2.6.8 and 6.1.1.4'

loop_
_geom_angle_atom_site_label_1
_geom_angle_atom_site_label_2
_geom_angle_atom_site_label_3
_geom_angle
_geom_angle_site_symmetry_1
_geom_angle_site_symmetry_3
_geom_angle_publ_flag
Cl Pd Cl 170.23(2) . 2_556 ?
Cl Pd P 90.870(18) . 2_556 ?
Cl Pd P 89.649(18) 2_556 2_556 ?
Cl Pd P 89.649(18) . . ?
Cl Pd P 90.870(18) 2_556 . ?
P Pd P 173.907(17) 2_556 . ?
C16 P C10 104.23(6) . . ?
C16 P C1 101.52(6) . . ?
C10 P C1 106.57(7) . . ?
C16 P Pd 113.75(4) . . ?
C10 P Pd 115.61(5) . . ?
C1 P Pd 113.76(5) . . ?
N2 C1 P 115.57(10) . . ?
C3 N2 C9 119.88(13) . . ?
C3 N2 C1 120.96(13) . . ?
C9 N2 C1 118.18(13) . . ?
N4 C3 N2 117.49(14) . . ?
N4 C3 C8 121.89(15) . . ?
N2 C3 C8 120.62(15) . . ?
C5 N4 C3 117.66(17) . . ?
N4 C5 C6 123.7(2) . . ?
C7 C6 C5 117.75(18) . . ?
C6 C7 C8 120.77(19) . . ?
C7 C8 C3 118.22(18) . . ?
C15 C10 C11 110.91(12) . . ?
C15 C10 P 114.04(10) . . ?
C11 C10 P 113.23(10) . . ?
C12 C11 C10 110.19(12) . . ?
C13 C12 C11 111.42(13) . . ?
C12 C13 C14 110.66(13) . . ?
C13 C14 C15 111.64(13) . . ?
C14 C15 C10 111.17(12) . . ?
C17 C16 C21 109.47(12) . . ?
C17 C16 P 111.98(9) . . ?
C21 C16 P 113.08(10) . . ?
C18 C17 C16 110.71(12) . . ?
C19 C18 C17 111.47(13) . . ?
C20 C19 C18 111.06(14) . . ?
C19 C20 C21 111.67(13) . . ?
C20 C21 C16 110.02(13) . . ?

loop_
_geom_bond_atom_site_label_1
_geom_bond_atom_site_label_2
_geom_bond_distance
_geom_bond_site_symmetry_2
_geom_bond_publ_flag
Pd Cl 2.3048(5) . ?
Pd Cl 2.3048(5) 2_556 ?
Pd P 2.3376(5) 2_556 ?
Pd P 2.3376(5) . ?
P C16 1.8415(14) . ?
P C10 1.8500(14) . ?
P C1 1.8657(14) . ?
C1 N2 1.4499(18) . ?
N2 C3 1.3738(19) . ?
N2 C9 1.450(2) . ?
C3 N4 1.347(2) . ?
C3 C8 1.398(2) . ?
N4 C5 1.341(2) . ?
C5 C6 1.379(3) . ?
C6 C7 1.363(3) . ?
C7 C8 1.373(3) . ?
C10 C15 1.526(2) . ?
C10 C11 1.5412(19) . ?
C11 C12 1.528(2) . ?
C12 C13 1.516(2) . ?
C13 C14 1.524(2) . ?
C14 C15 1.525(2) . ?
C16 C17 1.5293(19) . ?
C16 C21 1.532(2) . ?
C17 C18 1.529(2) . ?
C18 C19 1.520(2) . ?
C19 C20 1.513(2) . ?
C20 C21 1.527(2) . ?
